data_7153009
loop_
_publ_author_name
'Huang, Cheng-Mei'
'Jiang, Heng'
'Wang, Ru-Zhi'
'Quah, Ching Kheng'
'Fun, Hoong-Kun'
'Zhang, Yan'

_publ_section_title
;
 Photocycloadditions of substituted oxazoles with
 isoquinoline-1,3,4-trione-chemo-, regio-, diastereoselectivities and
 transformation of the photocycloadducts.
;
_journal_issue 30
_journal_name_full 'Organic &amp; biomolecular chemistry'
_journal_page_first 5023
_journal_page_last 5033
_journal_paper_doi 10.1039/c3ob40645h
_journal_volume 11
_journal_year 2013
_chemical_formula_moiety 'C27 H22 N2 O5'
_chemical_formula_sum 'C27 H22 N2 O5'
_chemical_formula_weight 454.47
_chemical_name_systematic
; 
 ? 
;
_space_group_IT_number 2
_symmetry_cell_setting triclinic
_symmetry_space_group_name_Hall '-P 1'
_symmetry_space_group_name_H-M 'P -1'
_atom_sites_solution_hydrogens geom
_atom_sites_solution_primary direct
_atom_sites_solution_secondary difmap
_audit_creation_method SHELXL-97
_cell_angle_alpha 84.203(1)
_cell_angle_beta 76.464(1)
_cell_angle_gamma 84.446(1)
_cell_formula_units_Z 2
_cell_length_a 7.4467(4)
_cell_length_b 12.1591(6)
_cell_length_c 12.8432(6)
_cell_measurement_reflns_used 4766
_cell_measurement_temperature 296(2)
_cell_measurement_theta_max 26.34
_cell_measurement_theta_min 3.04
_cell_volume 1121.59(10)
_computing_cell_refinement 'SAINT (Bruker, 2009)'
_computing_data_collection 'APEX2 (Bruker, 2009)'
_computing_data_reduction SAINT
_computing_molecular_graphics SHELXTL
_computing_publication_material
;
SHELXTL (Sheldrick, 2008), PLATON (Spek, 2009)
;
_computing_structure_refinement SHELXTL
_computing_structure_solution 'SHELXTL (Sheldrick, 2008)'
_diffrn_ambient_temperature 296(2)
_diffrn_measured_fraction_theta_full 0.994
_diffrn_measured_fraction_theta_max 0.994
_diffrn_measurement_device_type
;
Bruker SMART APEXII DUO CCD area-detector diffractometer 
;
_diffrn_measurement_method '\f and \w scans'
_diffrn_radiation_monochromator graphite
_diffrn_radiation_source 'fine-focus sealed tube'
_diffrn_radiation_type MoK\a
_diffrn_radiation_wavelength 0.71073
_diffrn_reflns_av_R_equivalents 0.0288
_diffrn_reflns_av_sigmaI/netI 0.0265
_diffrn_reflns_limit_h_max 10
_diffrn_reflns_limit_h_min -10
_diffrn_reflns_limit_k_max 17
_diffrn_reflns_limit_k_min -17
_diffrn_reflns_limit_l_max 18
_diffrn_reflns_limit_l_min -18
_diffrn_reflns_number 24870
_diffrn_reflns_theta_full 30.85
_diffrn_reflns_theta_max 30.85
_diffrn_reflns_theta_min 2.25
_diffrn_standards_number 0
_exptl_absorpt_coefficient_mu 0.094
_exptl_absorpt_correction_T_max 0.9901
_exptl_absorpt_correction_T_min 0.9701
_exptl_absorpt_correction_type multi-scan
_exptl_absorpt_process_details '(<i>SADABS</i>; Bruker, 2005)'
_exptl_crystal_colour colourless
_exptl_crystal_density_diffrn 1.346
_exptl_crystal_density_method 'not measured'
_exptl_crystal_description block
_exptl_crystal_F_000 476
_exptl_crystal_size_max 0.33
_exptl_crystal_size_mid 0.32
_exptl_crystal_size_min 0.11
_refine_diff_density_max 0.258
_refine_diff_density_min -0.229
_refine_diff_density_rms 0.052
_refine_ls_extinction_method none
_refine_ls_goodness_of_fit_ref 1.046
_refine_ls_hydrogen_treatment constr
_refine_ls_matrix_type full
_refine_ls_number_parameters 309
_refine_ls_number_reflns 7020
_refine_ls_number_restraints 0
_refine_ls_restrained_S_all 1.046
_refine_ls_R_factor_all 0.0736
_refine_ls_R_factor_gt 0.0466
_refine_ls_shift/su_max 0.001
_refine_ls_shift/su_mean <0.001
_refine_ls_structure_factor_coef Fsqd
_refine_ls_weighting_details 'calc w=1/[\s^2^(Fo^2^)+(0.0923P)^2^+0.0859P] where P=(Fo^2^+2Fc^2^)/3'
_refine_ls_weighting_scheme calc
_refine_ls_wR_factor_gt 0.1389
_refine_ls_wR_factor_ref 0.1680
_reflns_number_gt 4839
_reflns_number_total 7020
_reflns_threshold_expression I>2\s(I)
_cod_data_source_file c3ob40645h_2.txt
_cod_data_source_block mo_hcm27_0m
_cod_depositor_comments
;
The following automatic conversions were performed:

'_symmetry_cell_setting' value 'Triclinic' changed to 'triclinic'
according to /home/saulius/struct/CIF-dictionaries/cif_core.dic
dictionary named 'cif_core.dic' version 2.4.2 from 2011-04-26.

Automatic conversion script
Id: cif_fix_values 1891 2012-01-12 08:04:46Z andrius 
;
_cod_database_code 7153009

loop_
_symmetry_equiv_pos_as_xyz
'x, y, z'
'-x, -y, -z'

loop_
_atom_site_label
_atom_site_type_symbol
_atom_site_fract_x
_atom_site_fract_y
_atom_site_fract_z
_atom_site_U_iso_or_equiv
_atom_site_adp_type
_atom_site_occupancy
_atom_site_symmetry_multiplicity
_atom_site_calc_flag
_atom_site_refinement_flags
O1 O 0.32899(19) 1.03140(9) 0.18519(10) 0.0667(3) Uani 1 1 d .
O2 O 0.45355(16) 0.80296(9) 0.46273(9) 0.0552(3) Uani 1 1 d .
O3 O 0.24075(13) 0.55148(7) 0.52755(7) 0.0406(2) Uani 1 1 d .
O4 O 0.43770(12) 0.61229(7) 0.36661(7) 0.0417(2) Uani 1 1 d .
O5 O 0.23511(14) 0.47428(7) 0.37309(8) 0.0454(2) Uani 1 1 d .
N1 N 0.36078(17) 0.91793(9) 0.33158(10) 0.0443(3) Uani 1 1 d .
N2 N 0.08424(15) 0.71801(8) 0.49799(8) 0.0379(2) Uani 1 1 d .
C1 C 0.39962(18) 0.81364(11) 0.38065(11) 0.0410(3) Uani 1 1 d .
C2 C 0.35173(19) 0.93707(11) 0.22428(12) 0.0450(3) Uani 1 1 d .
C3 C 0.37819(18) 0.83969(11) 0.16112(11) 0.0425(3) Uani 1 1 d .
C4 C 0.4010(2) 0.85638(14) 0.04999(12) 0.0554(4) Uani 1 1 d .
H4A H 0.3941 0.9281 0.0175 0.067 Uiso 1 1 calc R
C5 C 0.4332(3) 0.76837(17) -0.01144(14) 0.0691(5) Uani 1 1 d .
H5A H 0.4492 0.7800 -0.0856 0.083 Uiso 1 1 calc R
C6 C 0.4420(3) 0.66181(17) 0.03676(14) 0.0735(5) Uani 1 1 d .
H6A H 0.4651 0.6019 -0.0054 0.088 Uiso 1 1 calc R
C7 C 0.4168(3) 0.64313(13) 0.14728(13) 0.0585(4) Uani 1 1 d .
H7A H 0.4211 0.5710 0.1791 0.070 Uiso 1 1 calc R
C8 C 0.38503(18) 0.73222(11) 0.21040(10) 0.0409(3) Uani 1 1 d .
C9 C 0.35020(17) 0.71633(10) 0.33026(10) 0.0371(3) Uani 1 1 d .
C10 C 0.15175(17) 0.67621(9) 0.39182(10) 0.0358(2) Uani 1 1 d .
C11 C 0.00136(19) 0.67594(11) 0.33018(11) 0.0424(3) Uani 1 1 d .
H11A H 0.0451 0.6266 0.2732 0.051 Uiso 1 1 calc R
H11B H -0.1059 0.6452 0.3785 0.051 Uiso 1 1 calc R
C12 C -0.06021(17) 0.78715(11) 0.28082(11) 0.0415(3) Uani 1 1 d .
C13 C -0.0955(2) 0.88162(13) 0.33590(13) 0.0523(3) Uani 1 1 d .
H13A H -0.0832 0.8776 0.4066 0.063 Uiso 1 1 calc R
C14 C -0.1490(3) 0.98255(15) 0.28692(17) 0.0686(5) Uani 1 1 d .
H14A H -0.1710 1.0457 0.3247 0.082 Uiso 1 1 calc R
C15 C -0.1697(3) 0.98964(18) 0.18299(18) 0.0770(6) Uani 1 1 d .
H15A H -0.2051 1.0574 0.1502 0.092 Uiso 1 1 calc R
C16 C -0.1382(3) 0.8967(2) 0.12801(16) 0.0806(6) Uani 1 1 d .
H16A H -0.1530 0.9008 0.0578 0.097 Uiso 1 1 calc R
C17 C -0.0842(3) 0.79648(17) 0.17703(14) 0.0652(4) Uani 1 1 d .
H17A H -0.0636 0.7336 0.1389 0.078 Uiso 1 1 calc R
C18 C 0.26438(17) 0.56725(10) 0.41401(10) 0.0368(3) Uani 1 1 d .
C19 C 0.13818(17) 0.64506(10) 0.56527(10) 0.0371(3) Uani 1 1 d .
C20 C 0.09754(18) 0.64880(10) 0.68238(10) 0.0400(3) Uani 1 1 d .
C21 C 0.1694(2) 0.56402(12) 0.74602(11) 0.0465(3) Uani 1 1 d .
H21A H 0.2452 0.5053 0.7147 0.056 Uiso 1 1 calc R
C22 C 0.1265(3) 0.56848(15) 0.85609(13) 0.0643(4) Uani 1 1 d .
H22A H 0.1744 0.5126 0.8992 0.077 Uiso 1 1 calc R
C23 C 0.0135(3) 0.65476(18) 0.90239(14) 0.0784(6) Uani 1 1 d .
H23A H -0.0153 0.6565 0.9767 0.094 Uiso 1 1 calc R
C24 C -0.0576(3) 0.73877(16) 0.84003(14) 0.0709(5) Uani 1 1 d .
H24A H -0.1335 0.7972 0.8719 0.085 Uiso 1 1 calc R
C25 C -0.0156(2) 0.73558(13) 0.73008(13) 0.0541(4) Uani 1 1 d .
H25A H -0.0635 0.7921 0.6876 0.065 Uiso 1 1 calc R
C26 C 0.3496(3) 1.01496(13) 0.39252(16) 0.0665(5) Uani 1 1 d .
H26A H 0.4564 1.0561 0.3637 0.100 Uiso 1 1 calc R
H26B H 0.3453 0.9911 0.4666 0.100 Uiso 1 1 calc R
H26C H 0.2396 1.0613 0.3872 0.100 Uiso 1 1 calc R
C27 C 0.3590(2) 0.37840(11) 0.38952(14) 0.0526(4) Uani 1 1 d .
H27A H 0.2922 0.3129 0.4016 0.079 Uiso 1 1 calc R
H27B H 0.4084 0.3860 0.4509 0.079 Uiso 1 1 calc R
H27C H 0.4585 0.3726 0.3270 0.079 Uiso 1 1 calc R

loop_
_atom_site_aniso_label
_atom_site_aniso_U_11
_atom_site_aniso_U_22
_atom_site_aniso_U_33
_atom_site_aniso_U_23
_atom_site_aniso_U_13
_atom_site_aniso_U_12
O1 0.0856(8) 0.0404(5) 0.0689(8) 0.0168(5) -0.0174(6) -0.0013(5)
O2 0.0672(7) 0.0535(6) 0.0520(6) 0.0045(5) -0.0292(5) -0.0108(5)
O3 0.0497(5) 0.0345(4) 0.0348(4) 0.0069(3) -0.0094(4) -0.0003(4)
O4 0.0408(5) 0.0364(4) 0.0444(5) 0.0092(4) -0.0085(4) -0.0017(3)
O5 0.0541(5) 0.0328(4) 0.0520(6) -0.0010(4) -0.0188(4) -0.0028(4)
N1 0.0504(6) 0.0346(5) 0.0490(6) 0.0023(5) -0.0155(5) -0.0047(4)
N2 0.0414(5) 0.0355(5) 0.0356(5) 0.0038(4) -0.0090(4) -0.0030(4)
C1 0.0398(6) 0.0397(6) 0.0429(7) 0.0061(5) -0.0108(5) -0.0068(5)
C2 0.0437(7) 0.0393(6) 0.0493(7) 0.0103(5) -0.0100(6) -0.0057(5)
C3 0.0407(6) 0.0439(6) 0.0403(7) 0.0104(5) -0.0085(5) -0.0070(5)
C4 0.0636(9) 0.0572(8) 0.0432(8) 0.0167(7) -0.0133(7) -0.0118(7)
C5 0.0887(13) 0.0781(12) 0.0371(7) 0.0063(8) -0.0116(8) -0.0076(10)
C6 0.1086(16) 0.0650(10) 0.0446(9) -0.0085(8) -0.0138(9) 0.0010(10)
C7 0.0818(11) 0.0461(8) 0.0449(8) -0.0004(6) -0.0118(7) -0.0015(7)
C8 0.0432(6) 0.0400(6) 0.0372(6) 0.0058(5) -0.0078(5) -0.0039(5)
C9 0.0402(6) 0.0329(5) 0.0369(6) 0.0071(4) -0.0102(5) -0.0034(4)
C10 0.0410(6) 0.0310(5) 0.0349(6) 0.0040(4) -0.0099(5) -0.0037(4)
C11 0.0448(7) 0.0420(6) 0.0424(7) 0.0026(5) -0.0149(5) -0.0069(5)
C12 0.0348(6) 0.0501(7) 0.0389(6) 0.0061(5) -0.0108(5) -0.0038(5)
C13 0.0565(8) 0.0502(7) 0.0489(8) 0.0038(6) -0.0156(6) 0.0041(6)
C14 0.0680(11) 0.0528(9) 0.0834(13) 0.0079(8) -0.0246(9) 0.0076(8)
C15 0.0657(11) 0.0763(12) 0.0860(14) 0.0350(11) -0.0313(10) 0.0015(9)
C16 0.0860(14) 0.1015(16) 0.0561(10) 0.0216(11) -0.0360(10) 0.0038(12)
C17 0.0758(11) 0.0765(11) 0.0484(9) -0.0013(8) -0.0292(8) 0.0029(9)
C18 0.0419(6) 0.0327(5) 0.0352(6) 0.0045(4) -0.0098(5) -0.0042(4)
C19 0.0387(6) 0.0345(5) 0.0376(6) 0.0043(5) -0.0095(5) -0.0060(4)
C20 0.0442(6) 0.0404(6) 0.0354(6) 0.0039(5) -0.0100(5) -0.0082(5)
C21 0.0556(8) 0.0439(7) 0.0398(7) 0.0054(5) -0.0140(6) -0.0048(6)
C22 0.0905(13) 0.0616(9) 0.0405(8) 0.0061(7) -0.0200(8) -0.0024(9)
C23 0.1134(16) 0.0816(13) 0.0370(8) -0.0064(8) -0.0127(9) -0.0009(12)
C24 0.0917(13) 0.0648(10) 0.0510(9) -0.0140(8) -0.0079(9) 0.0101(9)
C25 0.0634(9) 0.0490(8) 0.0485(8) -0.0023(6) -0.0136(7) 0.0028(6)
C26 0.0890(13) 0.0439(8) 0.0718(11) -0.0102(8) -0.0287(10) 0.0013(8)
C27 0.0489(7) 0.0362(6) 0.0717(10) -0.0058(6) -0.0133(7) 0.0014(5)

loop_
_atom_type_symbol
_atom_type_description
_atom_type_scat_dispersion_real
_atom_type_scat_dispersion_imag
_atom_type_scat_source
C C 0.0033 0.0016 'International Tables Vol C Tables 4.2.6.8 and 6.1.1.4'
H H 0.0000 0.0000 'International Tables Vol C Tables 4.2.6.8 and 6.1.1.4'
N N 0.0061 0.0033 'International Tables Vol C Tables 4.2.6.8 and 6.1.1.4'
O O 0.0106 0.0060 'International Tables Vol C Tables 4.2.6.8 and 6.1.1.4'

loop_
_geom_angle_atom_site_label_1
_geom_angle_atom_site_label_2
_geom_angle_atom_site_label_3
_geom_angle
C19 O3 C18 104.69(9)
C18 O4 C9 92.98(8)
C18 O5 C27 115.61(10)
C2 N1 C1 123.88(12)
C2 N1 C26 117.44(12)
C1 N1 C26 118.30(12)
C19 N2 C10 106.69(10)
O2 C1 N1 121.61(13)
O2 C1 C9 122.68(11)
N1 C1 C9 115.41(11)
O1 C2 N1 120.14(14)
O1 C2 C3 122.64(14)
N1 C2 C3 117.17(11)
C4 C3 C8 119.96(14)
C4 C3 C2 118.86(12)
C8 C3 C2 121.17(12)
C5 C4 C3 120.48(14)
C5 C4 H4A 119.8
C3 C4 H4A 119.8
C4 C5 C6 119.82(15)
C4 C5 H5A 120.1
C6 C5 H5A 120.1
C5 C6 C7 120.72(17)
C5 C6 H6A 119.6
C7 C6 H6A 119.6
C6 C7 C8 119.86(15)
C6 C7 H7A 120.1
C8 C7 H7A 120.1
C7 C8 C3 119.14(13)
C7 C8 C9 121.86(12)
C3 C8 C9 118.95(12)
O4 C9 C8 112.03(10)
O4 C9 C1 111.66(10)
C8 C9 C1 113.36(10)
O4 C9 C10 89.79(8)
C8 C9 C10 116.36(10)
C1 C9 C10 111.46(10)
N2 C10 C11 113.34(10)
N2 C10 C18 103.75(9)
C11 C10 C18 119.35(10)
N2 C10 C9 113.48(10)
C11 C10 C9 119.36(10)
C18 C10 C9 83.44(9)
C12 C11 C10 116.10(11)
C12 C11 H11A 108.3
C10 C11 H11A 108.3
C12 C11 H11B 108.3
C10 C11 H11B 108.3
H11A C11 H11B 107.4
C17 C12 C13 117.63(14)
C17 C12 C11 119.72(14)
C13 C12 C11 122.65(12)
C12 C13 C14 120.78(15)
C12 C13 H13A 119.6
C14 C13 H13A 119.6
C15 C14 C13 120.31(19)
C15 C14 H14A 119.8
C13 C14 H14A 119.8
C16 C15 C14 119.64(16)
C16 C15 H15A 120.2
C14 C15 H15A 120.2
C15 C16 C17 119.82(17)
C15 C16 H16A 120.1
C17 C16 H16A 120.1
C12 C17 C16 121.80(18)
C12 C17 H17A 119.1
C16 C17 H17A 119.1
O5 C18 O3 111.28(9)
O5 C18 O4 115.19(11)
O3 C18 O4 110.01(9)
O5 C18 C10 119.50(10)
O3 C18 C10 106.01(10)
O4 C18 C10 93.29(8)
N2 C19 O3 118.65(11)
N2 C19 C20 126.47(12)
O3 C19 C20 114.86(10)
C25 C20 C21 119.84(13)
C25 C20 C19 119.91(12)
C21 C20 C19 120.23(12)
C22 C21 C20 119.11(14)
C22 C21 H21A 120.4
C20 C21 H21A 120.4
C23 C22 C21 120.46(16)
C23 C22 H22A 119.8
C21 C22 H22A 119.8
C22 C23 C24 120.72(16)
C22 C23 H23A 119.6
C24 C23 H23A 119.6
C23 C24 C25 119.48(17)
C23 C24 H24A 120.3
C25 C24 H24A 120.3
C24 C25 C20 120.40(15)
C24 C25 H25A 119.8
C20 C25 H25A 119.8
N1 C26 H26A 109.5
N1 C26 H26B 109.5
H26A C26 H26B 109.5
N1 C26 H26C 109.5
H26A C26 H26C 109.5
H26B C26 H26C 109.5
O5 C27 H27A 109.5
O5 C27 H27B 109.5
H27A C27 H27B 109.5
O5 C27 H27C 109.5
H27A C27 H27C 109.5
H27B C27 H27C 109.5

loop_
_geom_bond_atom_site_label_1
_geom_bond_atom_site_label_2
_geom_bond_distance
O1 C2 1.2174(16)
O2 C1 1.2042(16)
O3 C19 1.3721(15)
O3 C18 1.4227(15)
O4 C18 1.4276(15)
O4 C9 1.4513(14)
O5 C18 1.3501(15)
O5 C27 1.4449(16)
N1 C2 1.3905(18)
N1 C1 1.3935(16)
N1 C26 1.4657(19)
N2 C19 1.2780(15)
N2 C10 1.4629(16)
C1 C9 1.5181(18)
C2 C3 1.474(2)
C3 C4 1.394(2)
C3 C8 1.3949(17)
C4 C5 1.363(3)
C4 H4A 0.9300
C5 C6 1.381(3)
C5 H5A 0.9300
C6 C7 1.386(2)
C6 H6A 0.9300
C7 C8 1.387(2)
C7 H7A 0.9300
C8 C9 1.4957(17)
C9 C10 1.6005(17)
C10 C11 1.5157(17)
C10 C18 1.5365(16)
C11 C12 1.5110(18)
C11 H11A 0.9700
C11 H11B 0.9700
C12 C17 1.378(2)
C12 C13 1.381(2)
C13 C14 1.388(2)
C13 H13A 0.9300
C14 C15 1.372(3)
C14 H14A 0.9300
C15 C16 1.364(3)
C15 H15A 0.9300
C16 C17 1.383(3)
C16 H16A 0.9300
C17 H17A 0.9300
C19 C20 1.4677(18)
C20 C25 1.384(2)
C20 C21 1.3946(18)
C21 C22 1.380(2)
C21 H21A 0.9300
C22 C23 1.372(3)
C22 H22A 0.9300
C23 C24 1.376(3)
C23 H23A 0.9300
C24 C25 1.377(2)
C24 H24A 0.9300
C25 H25A 0.9300
C26 H26A 0.9600
C26 H26B 0.9600
C26 H26C 0.9600
C27 H27A 0.9600
C27 H27B 0.9600
C27 H27C 0.9600

loop_
_geom_hbond_atom_site_label_D
_geom_hbond_atom_site_label_H
_geom_hbond_atom_site_label_A
_geom_hbond_distance_DH
_geom_hbond_distance_HA
_geom_hbond_distance_DA
_geom_hbond_angle_DHA
_geom_hbond_site_symmetry_A
_geom_hbond_publ_flag
C13 H13A N2 0.9300 2.5400 3.1678(19) 125.00 . yes
C24 H24A O1 0.9300 2.5700 3.321(2) 138.00 2_576 yes

loop_
_geom_torsion_atom_site_label_1
_geom_torsion_atom_site_label_2
_geom_torsion_atom_site_label_3
_geom_torsion_atom_site_label_4
_geom_torsion
C2 N1 C1 O2 160.26(13)
C26 N1 C1 O2 -12.5(2)
C2 N1 C1 C9 -25.90(18)
C26 N1 C1 C9 161.38(13)
C1 N1 C2 O1 -175.21(13)
C26 N1 C2 O1 -2.4(2)
C1 N1 C2 C3 2.40(19)
C26 N1 C2 C3 175.18(13)
O1 C2 C3 C4 8.1(2)
N1 C2 C3 C4 -169.43(13)
O1 C2 C3 C8 -173.40(14)
N1 C2 C3 C8 9.05(19)
C8 C3 C4 C5 -1.2(2)
C2 C3 C4 C5 177.34(15)
C3 C4 C5 C6 0.5(3)
C4 C5 C6 C7 0.6(3)
C5 C6 C7 C8 -1.0(3)
C6 C7 C8 C3 0.3(3)
C6 C7 C8 C9 177.75(16)
C4 C3 C8 C7 0.8(2)
C2 C3 C8 C7 -177.72(13)
C4 C3 C8 C9 -176.78(13)
C2 C3 C8 C9 4.75(19)
C18 O4 C9 C8 -113.08(11)
C18 O4 C9 C1 118.53(11)
C18 O4 C9 C10 5.44(9)
C7 C8 C9 O4 27.80(18)
C3 C8 C9 O4 -154.73(11)
C7 C8 C9 C1 155.29(14)
C3 C8 C9 C1 -27.25(16)
C7 C8 C9 C10 -73.51(17)
C3 C8 C9 C10 103.96(13)
O2 C1 C9 O4 -21.40(18)
N1 C1 C9 O4 164.83(11)
O2 C1 C9 C8 -149.08(13)
N1 C1 C9 C8 37.15(16)
O2 C1 C9 C10 77.34(16)
N1 C1 C9 C10 -96.43(13)
C19 N2 C10 C11 127.82(11)
C19 N2 C10 C18 -3.11(12)
C19 N2 C10 C9 -91.85(11)
O4 C9 C10 N2 97.10(10)
C8 C9 C10 N2 -148.27(10)
C1 C9 C10 N2 -16.18(13)
O4 C9 C10 C11 -125.17(11)
C8 C9 C10 C11 -10.53(16)
C1 C9 C10 C11 121.55(12)
O4 C9 C10 C18 -5.08(8)
C8 C9 C10 C18 109.56(11)
C1 C9 C10 C18 -118.36(10)
N2 C10 C11 C12 76.29(14)
C18 C10 C11 C12 -161.06(11)
C9 C10 C11 C12 -61.50(15)
C10 C11 C12 C17 135.48(15)
C10 C11 C12 C13 -44.97(18)
C17 C12 C13 C14 -1.4(2)
C11 C12 C13 C14 178.99(14)
C12 C13 C14 C15 0.7(3)
C13 C14 C15 C16 0.3(3)
C14 C15 C16 C17 -0.5(3)
C13 C12 C17 C16 1.2(3)
C11 C12 C17 C16 -179.20(16)
C15 C16 C17 C12 -0.3(3)
C27 O5 C18 O3 -61.49(15)
C27 O5 C18 O4 64.61(14)
C27 O5 C18 C10 174.42(11)
C19 O3 C18 O5 -135.49(10)
C19 O3 C18 O4 95.61(11)
C19 O3 C18 C10 -4.07(12)
C9 O4 C18 O5 119.23(11)
C9 O4 C18 O3 -114.04(10)
C9 O4 C18 C10 -5.67(9)
N2 C10 C18 O5 131.05(11)
C11 C10 C18 O5 3.78(17)
C9 C10 C18 O5 -116.32(12)
N2 C10 C18 O3 4.45(12)
C11 C10 C18 O3 -122.82(11)
C9 C10 C18 O3 117.08(9)
N2 C10 C18 O4 -107.46(10)
C11 C10 C18 O4 125.27(11)
C9 C10 C18 O4 5.17(9)
C10 N2 C19 O3 0.63(15)
C10 N2 C19 C20 -177.64(11)
C18 O3 C19 N2 2.37(14)
C18 O3 C19 C20 -179.17(10)
N2 C19 C20 C25 2.8(2)
O3 C19 C20 C25 -175.56(12)
N2 C19 C20 C21 -178.57(12)
O3 C19 C20 C21 3.11(17)
C25 C20 C21 C22 -0.2(2)
C19 C20 C21 C22 -178.86(14)
C20 C21 C22 C23 0.5(3)
C21 C22 C23 C24 -0.6(3)
C22 C23 C24 C25 0.4(3)
C23 C24 C25 C20 -0.1(3)
C21 C20 C25 C24 0.0(2)
C19 C20 C25 C24 178.69(15)
